data_4350647
loop_
_publ_author_name
'Huang, Xiao-feng'
'Ma, Jing-xin'
'Liu, Wei-sheng'

_publ_section_title
;
 Lanthanide metalloligand strategy toward d-f heterometallic metal-organic
 frameworks: magnetism and symmetric-dependent luminescent properties.
;
_journal_issue 12
_journal_name_full 'Inorganic chemistry'
_journal_page_first 5922
_journal_page_last 5930
_journal_paper_doi 10.1021/ic403080n
_journal_volume 53
_journal_year 2014
_chemical_formula_sum 'C24 H24 Cd3 Na2 O51 Pr2'
_chemical_formula_weight 1819.79
_space_group_crystal_system hexagonal
_space_group_IT_number 192
_space_group_name_Hall '-P 6 2c'
_space_group_name_H-M_alt 'P 6/m c c'
_atom_sites_solution_hydrogens geom
_audit_creation_method SHELXL-2013
_cell_angle_alpha 90
_cell_angle_beta 90
_cell_angle_gamma 120
_cell_formula_units_Z 2
_cell_length_a 12.9706(8)
_cell_length_b 12.9706(8)
_cell_length_c 17.615(2)
_cell_measurement_temperature 294(2)
_cell_volume 2566.5(4)
_computing_structure_refinement 'SHELXL-2013 (Sheldrick, 2013)'
_diffrn_ambient_temperature 294(2)
_diffrn_measured_fraction_theta_full 0.907
_diffrn_measured_fraction_theta_max 0.918
_diffrn_radiation_type MoK\a
_diffrn_radiation_wavelength 0.71073
_diffrn_reflns_av_R_equivalents 0.0463
_diffrn_reflns_av_unetI/netI 0.0186
_diffrn_reflns_Laue_measured_fraction_full 0.907
_diffrn_reflns_Laue_measured_fraction_max 0.918
_diffrn_reflns_limit_h_max 16
_diffrn_reflns_limit_h_min -16
_diffrn_reflns_limit_k_max 16
_diffrn_reflns_limit_k_min -8
_diffrn_reflns_limit_l_max 21
_diffrn_reflns_limit_l_min -21
_diffrn_reflns_number 12572
_diffrn_reflns_point_group_measured_fraction_full 0.907
_diffrn_reflns_point_group_measured_fraction_max 0.918
_diffrn_reflns_theta_full 25.242
_diffrn_reflns_theta_max 27.493
_diffrn_reflns_theta_min 3.628
_exptl_absorpt_coefficient_mu 3.236
_exptl_crystal_density_diffrn 2.321
_exptl_crystal_F_000 1720
_exptl_crystal_size_max 0.270
_exptl_crystal_size_mid 0.260
_exptl_crystal_size_min 0.250
_refine_diff_density_max 1.481
_refine_diff_density_min -2.462
_refine_diff_density_rms 0.284
_refine_ls_extinction_coef 0.0021(7)
_refine_ls_extinction_expression Fc^*^=kFc[1+0.001xFc^2^\l^3^/sin(2\q)]^-1/4^
_refine_ls_extinction_method SHELXL
_refine_ls_goodness_of_fit_ref 1.247
_refine_ls_hydrogen_treatment constr
_refine_ls_matrix_type full
_refine_ls_number_parameters 69
_refine_ls_number_reflns 948
_refine_ls_number_restraints 13
_refine_ls_restrained_S_all 1.250
_refine_ls_R_factor_all 0.0838
_refine_ls_R_factor_gt 0.0814
_refine_ls_shift/su_max 0.003
_refine_ls_shift/su_mean 0.000
_refine_ls_structure_factor_coef Fsqd
_refine_ls_weighting_details 'w=1/[\s^2^(Fo^2^)+(0.0901P)^2^+88.3608P] where P=(Fo^2^+2Fc^2^)/3'
_refine_ls_weighting_scheme calc
_refine_ls_wR_factor_gt 0.2412
_refine_ls_wR_factor_ref 0.2428
_reflns_Friedel_coverage 0.000
_reflns_number_gt 861
_reflns_number_total 948
_reflns_threshold_expression 'I > 2\s(I)'
_cod_data_source_file ic403080n_si_002.cif
_cod_data_source_block 2a
_cod_original_cell_volume 2566.4(4)
_cod_database_code 4350647
_shelx_space_group_comment
;
The symmetry employed for this shelxl refinement is uniquely defined
by the following loop, which should always be used as a source of
symmetry information in preference to the above space-group names.
They are only intended as comments.
;
_shelx_estimated_absorpt_t_min 0.475
_shelx_estimated_absorpt_t_max 0.498
_shelxl_version_number 2013-4

loop_
_space_group_symop_operation_xyz
'x, y, z'
'-y, x-y, z'
'-x+y, -x, z'
'-x, -y, z'
'y, -x+y, z'
'x-y, x, z'
'y, x, -z+1/2'
'x-y, -y, -z+1/2'
'-x, -x+y, -z+1/2'
'-y, -x, -z+1/2'
'-x+y, y, -z+1/2'
'x, x-y, -z+1/2'
'-x, -y, -z'
'y, -x+y, -z'
'x-y, x, -z'
'x, y, -z'
'-y, x-y, -z'
'-x+y, -x, -z'
'-y, -x, z-1/2'
'-x+y, y, z-1/2'
'x, x-y, z-1/2'
'y, x, z-1/2'
'x-y, -y, z-1/2'
'-x, -x+y, z-1/2'

loop_
_atom_site_label
_atom_site_type_symbol
_atom_site_fract_x
_atom_site_fract_y
_atom_site_fract_z
_atom_site_U_iso_or_equiv
_atom_site_adp_type
_atom_site_occupancy
_atom_site_site_symmetry_order
_atom_site_calc_flag
_atom_site_refinement_flags_posn
_atom_site_refinement_flags_adp
_atom_site_refinement_flags_occupancy
_atom_site_disorder_assembly
_atom_site_disorder_group
Pr1 Pr 0.6667 0.3333 0.2500 0.0212(6) Uani 1 6 d S T P A .
Cd1 Cd 0.5000 0.0000 0.0000 0.0448(9) Uani 1 4 d S T P . .
C1 C 0.4519(13) 0.1222(14) 0.1393(7) 0.042(3) Uani 1 1 d . . . . .
C2 C 0.819(3) 0.196(3) 0.1740(19) 0.092(5) Uani 1 1 d . U . A 1
H2A H 0.7521 0.1386 0.1441 0.111 Uiso 1 1 calc R U . A 1
H2B H 0.8771 0.1700 0.1792 0.111 Uiso 1 1 calc R U . A 1
C2' C 0.900(3) 0.282(3) 0.2089(18) 0.092(5) Uani 1 1 d . . . B 2
H2'1 H 0.9595 0.3458 0.2399 0.111 Uiso 1 1 calc R U . B 2
H2'2 H 0.9270 0.2266 0.1970 0.111 Uiso 1 1 calc R U . B 2
O1 O 0.6659(15) 0.1854(14) 0.0000 0.057(4) Uani 1 2 d S T P . .
O2 O 0.4054(10) 0.0534(10) 0.0850(6) 0.048(3) Uani 1 1 d . . . . .
O3 O 0.7808(7) 0.2192(7) 0.2500 0.053(4) Uani 1 2 d S TU P . .
O4 O 0.5627(8) 0.1778(9) 0.1520(6) 0.038(2) Uani 1 1 d . . . . .
O5 O 0.0000 0.0000 0.0000 0.029(3) Uani 1 12 d S T P . .
O6 O 0.0000 0.0000 0.2168(12) 0.029(3) Uani 1 6 d S T P . .
O7 O 0.840(5) 0.114(15) 0.0000 0.41(9) Uani 1 2 d S T P . .

loop_
_atom_site_aniso_label
_atom_site_aniso_U_11
_atom_site_aniso_U_22
_atom_site_aniso_U_33
_atom_site_aniso_U_23
_atom_site_aniso_U_13
_atom_site_aniso_U_12
Pr1 0.0248(7) 0.0248(7) 0.0140(8) 0.000 0.000 0.0124(3)
Cd1 0.0344(12) 0.0275(11) 0.075(2) 0.000 0.000 0.0169(9)
C1 0.039(7) 0.052(8) 0.021(6) -0.016(6) 0.003(5) 0.013(7)
C2 0.091(9) 0.100(9) 0.093(9) -0.010(7) 0.007(7) 0.053(7)
C2' 0.091(9) 0.100(9) 0.093(9) -0.010(7) 0.007(7) 0.053(7)
O1 0.044(9) 0.031(8) 0.079(12) 0.000 0.000 0.006(7)
O2 0.049(6) 0.044(6) 0.031(5) -0.018(5) 0.005(5) 0.008(5)
O3 0.059(6) 0.059(6) 0.056(7) 0.016(5) 0.016(5) 0.040(6)
O4 0.032(5) 0.043(5) 0.039(5) -0.015(4) -0.007(4) 0.018(4)
O5 0.040(5) 0.040(5) 0.006(6) 0.000 0.000 0.020(3)
O6 0.040(5) 0.040(5) 0.006(6) 0.000 0.000 0.020(3)
O7 0.09(4) 0.6(2) 0.43(16) 0.000 0.000 0.10(7)

loop_
_atom_type_symbol
_atom_type_description
_atom_type_scat_dispersion_real
_atom_type_scat_dispersion_imag
_atom_type_scat_source
C C 0.0033 0.0016 'International Tables Vol C Tables 4.2.6.8 and 6.1.1.4'
H H 0.0000 0.0000 'International Tables Vol C Tables 4.2.6.8 and 6.1.1.4'
O O 0.0106 0.0060 'International Tables Vol C Tables 4.2.6.8 and 6.1.1.4'
Cd Cd -0.8075 1.2024 'International Tables Vol C Tables 4.2.6.8 and 6.1.1.4'
Na Na 0.0362 0.0249 'International Tables Vol C Tables 4.2.6.8 and 6.1.1.4'
Pr Pr -0.2180 2.8214 'International Tables Vol C Tables 4.2.6.8 and 6.1.1.4'

loop_
_geom_angle_atom_site_label_1
_geom_angle_atom_site_label_2
_geom_angle_atom_site_label_3
_geom_angle
_geom_angle_site_symmetry_1
_geom_angle_site_symmetry_3
O4 Pr1 O4 153.0(5) . 10_665
O4 Pr1 O4 90.4(5) . 11_655
O4 Pr1 O4 76.9(4) 10_665 11_655
O4 Pr1 O4 76.9(4) . 2_655
O4 Pr1 O4 90.4(5) 10_665 2_655
O4 Pr1 O4 123.8(4) 11_655 2_655
O4 Pr1 O4 123.8(4) . 12
O4 Pr1 O4 76.9(4) 10_665 12
O4 Pr1 O4 76.9(4) 11_655 12
O4 Pr1 O4 153.0(5) 2_655 12
O4 Pr1 O4 76.9(4) . 3_665
O4 Pr1 O4 123.8(4) 10_665 3_665
O4 Pr1 O4 153.0(5) 11_655 3_665
O4 Pr1 O4 76.9(4) 2_655 3_665
O4 Pr1 O4 90.4(5) 12 3_665
O4 Pr1 O3 76.5(2) . .
O4 Pr1 O3 76.5(2) 10_665 .
O4 Pr1 O3 61.9(2) 11_655 .
O4 Pr1 O3 61.9(2) 2_655 .
O4 Pr1 O3 134.8(3) 12 .
O4 Pr1 O3 134.8(3) 3_665 .
O4 Pr1 O3 134.8(3) . 2_655
O4 Pr1 O3 61.9(2) 10_665 2_655
O4 Pr1 O3 134.8(3) 11_655 2_655
O4 Pr1 O3 76.5(2) 2_655 2_655
O4 Pr1 O3 76.5(2) 12 2_655
O4 Pr1 O3 61.9(2) 3_665 2_655
O3 Pr1 O3 120.000(2) . 2_655
O4 Pr1 O3 61.9(2) . 3_665
O4 Pr1 O3 134.8(3) 10_665 3_665
O4 Pr1 O3 76.5(2) 11_655 3_665
O4 Pr1 O3 134.8(3) 2_655 3_665
O4 Pr1 O3 61.9(2) 12 3_665
O4 Pr1 O3 76.5(2) 3_665 3_665
O3 Pr1 O3 120.000(1) . 3_665
O3 Pr1 O3 120.000(1) 2_655 3_665
O2 Cd1 O2 180.0(6) 16 4_655
O2 Cd1 O2 96.7(6) 16 13_655
O2 Cd1 O2 83.3(6) 4_655 13_655
O2 Cd1 O2 83.3(6) 16 .
O2 Cd1 O2 96.7(6) 4_655 .
O2 Cd1 O2 180.0 13_655 .
O2 Cd1 O1 92.7(4) 16 .
O2 Cd1 O1 87.3(4) 4_655 .
O2 Cd1 O1 87.3(4) 13_655 .
O2 Cd1 O1 92.7(4) . .
O2 Cd1 O1 87.3(4) 16 13_655
O2 Cd1 O1 92.7(4) 4_655 13_655
O2 Cd1 O1 92.7(4) 13_655 13_655
O2 Cd1 O1 87.3(4) . 13_655
O1 Cd1 O1 180.0 . 13_655
O4 C1 O2 123.5(13) . .
O4 C1 C2' 112.1(15) . 3_665
O2 C1 C2' 118.4(16) . 3_665
O4 C1 C2 116.2(15) . 3_665
O2 C1 C2 116.0(16) . 3_665
O3 C2 C1 98.5(18) . 2_655
O3 C2 H2A 112.1 . .
C1 C2 H2A 112.1 2_655 .
O3 C2 H2B 112.1 . .
C1 C2 H2B 112.1 2_655 .
H2A C2 H2B 109.7 . .
C1 C2' O3 105.5(19) 2_655 .
C1 C2' H2'1 110.7 2_655 .
O3 C2' H2'1 110.7 . .
C1 C2' H2'2 110.7 2_655 .
O3 C2' H2'2 110.7 . .
H2'1 C2' H2'2 108.8 . .
C1 O2 Cd1 126.2(10) . .
C2' O3 C2' 131(3) 10_665 .
C2 O3 C2 126(3) . 10_665
C2' O3 Pr1 114.4(13) 10_665 .
C2' O3 Pr1 114.4(13) . .
C2 O3 Pr1 117.2(14) . .
C2 O3 Pr1 117.2(14) 10_665 .
C1 O4 Pr1 126.1(8) . .

loop_
_geom_bond_atom_site_label_1
_geom_bond_atom_site_label_2
_geom_bond_distance
_geom_bond_site_symmetry_2
Pr1 O4 2.480(9) .
Pr1 O4 2.480(10) 10_665
Pr1 O4 2.480(9) 11_655
Pr1 O4 2.480(9) 2_655
Pr1 O4 2.480(9) 12
Pr1 O4 2.480(9) 3_665
Pr1 O3 2.565(17) .
Pr1 O3 2.565(17) 2_655
Pr1 O3 2.565(17) 3_665
Cd1 O2 2.253(11) 16
Cd1 O2 2.253(11) 4_655
Cd1 O2 2.253(11) 13_655
Cd1 O2 2.253(11) .
Cd1 O1 2.289(16) .
Cd1 O1 2.289(16) 13_655
C1 O4 1.264(17) .
C1 O2 1.239(16) .
C1 C2' 1.46(3) 3_665
C1 C2 1.63(4) 3_665
C2 O3 1.51(3) .
C2 C1 1.63(4) 2_655
C2 H2A 0.9700 .
C2 H2B 0.9700 .
C2' C1 1.46(3) 2_655
C2' O3 1.52(3) .
C2' H2'1 0.9700 .
C2' H2'2 0.9700 .
O3 C2' 1.52(3) 10_665
O3 C2 1.51(3) 10_665
O6 O6 1.17(4) 7

loop_
_geom_torsion_atom_site_label_1
_geom_torsion_atom_site_label_2
_geom_torsion_atom_site_label_3
_geom_torsion_atom_site_label_4
_geom_torsion
_geom_torsion_site_symmetry_1
_geom_torsion_site_symmetry_4
O4 C1 O2 Cd1 4(2) . .
C2' C1 O2 Cd1 -146.7(17) 3_665 .
C2 C1 O2 Cd1 159.8(15) 3_665 .
C1 C2' O3 C2' 137(2) 2_655 10_665
C1 C2' O3 C2 63(2) 2_655 .
C1 C2' O3 C2 -174(2) 2_655 10_665
C1 C2' O3 Pr1 -43(2) 2_655 .
C1 C2 O3 C2' 177.9(19) 2_655 10_665
C1 C2 O3 C2' -51(2) 2_655 .
C1 C2 O3 C2 -131.7(19) 2_655 10_665
C1 C2 O3 Pr1 48.3(19) 2_655 .
O2 C1 O4 Pr1 172.9(12) . .
C2' C1 O4 Pr1 -35(2) 3_665 .
C2 C1 O4 Pr1 17(2) 3_665 .
